data_1555289
loop_
_publ_author_name
'\'Alvarez, Mar\'ia'
'Galindo, Agust\'in'
'P\'erez, Pedro J.'
'Carmona, Ernesto'

_publ_section_title
;
 Molybdenum and tungsten complexes with carbon dioxide and ethylene
 ligands
;
_journal_issue 37
_journal_name_full 'Chemical Science'
_journal_page_first 8541
_journal_paper_doi 10.1039/C9SC03225H
_journal_volume 10
_journal_year 2019
_chemical_formula_moiety 'C36 H35 Mo N O2 P2, C7 H8'
_chemical_formula_sum 'C43 H43 Mo N O2 P2'
_chemical_formula_weight 763.66
_chemical_properties_physical 'moisture-sensitive, air-sensitive,Air-sensitive,Moisture-sensitive'
_space_group_crystal_system triclinic
_space_group_IT_number 2
_space_group_name_Hall '-P 1'
_space_group_name_H-M_alt 'P -1'
_atom_sites_solution_hydrogens geom
_audit_creation_date 2018-06-21
_audit_creation_method
;
Olex2 1.2
(compiled 2018.05.29 svn.r3508 for OlexSys, GUI svn.r5506)
;
_audit_update_record
;
2019-04-23 deposited with the CCDC.	2019-08-13 downloaded from the CCDC.
;
_cell_angle_alpha 74.258(2)
_cell_angle_beta 74.580(2)
_cell_angle_gamma 65.252(2)
_cell_formula_units_Z 4
_cell_length_a 13.1562(7)
_cell_length_b 14.2402(7)
_cell_length_c 21.7973(12)
_cell_measurement_reflns_used 9480
_cell_measurement_temperature 100
_cell_measurement_theta_max 25.08
_cell_measurement_theta_min 2.30
_cell_volume 3514.9(3)
_computing_cell_refinement 'Bruker Apex3, 2017'
_computing_data_collection 'Bruker Apex3, 2017'
_computing_data_reduction 'SAINT v8.38A (Bruker, 2017)'
_computing_molecular_graphics 'Olex2 (Dolomanov et al., 2009)'
_computing_publication_material 'Olex2 (Dolomanov et al., 2009)'
_computing_structure_refinement 'XL (Sheldrick, 2014)'
_computing_structure_solution 'XT (Sheldrick, 2015)'
_diffrn_ambient_temperature 100
_diffrn_measured_fraction_theta_full 0.997
_diffrn_measured_fraction_theta_max 0.997
_diffrn_measurement_device 'Bruker D8 Quest'
_diffrn_measurement_device_type 'Bruker D8 Quest'
_diffrn_measurement_method '\f and \w scans'
_diffrn_radiation_monochromator multilayer
_diffrn_radiation_probe x-ray
_diffrn_radiation_type MoK\a
_diffrn_radiation_wavelength 0.71073
_diffrn_reflns_av_R_equivalents 0.0644
_diffrn_reflns_av_unetI/netI 0.0269
_diffrn_reflns_Laue_measured_fraction_full 0.997
_diffrn_reflns_Laue_measured_fraction_max 0.997
_diffrn_reflns_limit_h_max 15
_diffrn_reflns_limit_h_min -15
_diffrn_reflns_limit_k_max 16
_diffrn_reflns_limit_k_min -16
_diffrn_reflns_limit_l_max 25
_diffrn_reflns_limit_l_min -26
_diffrn_reflns_number 153539
_diffrn_reflns_point_group_measured_fraction_full 0.997
_diffrn_reflns_point_group_measured_fraction_max 0.997
_diffrn_reflns_theta_full 25.102
_diffrn_reflns_theta_max 25.102
_diffrn_reflns_theta_min 2.244
_diffrn_source 'microfocus sealed x-ray tube'
_diffrn_source_type 'Incoatec I/mS high brilliance'
_diffrn_standards_number 0
_exptl_absorpt_coefficient_mu 0.504
_exptl_absorpt_correction_T_max 0.0329
_exptl_absorpt_correction_T_min 0.0160
_exptl_absorpt_correction_type multi-scan
_exptl_absorpt_process_details
;
SADABS-2016/2 (Bruker,2016/2) was used for absorption correction. 
wR2(int) was 0.1045 before and 0.0654 after correction. 
The Ratio of minimum to maximum transmission is 0.4863. 
The \l/2 correction factor is Not present.
;
_exptl_crystal_colour 'pale yellow'
_exptl_crystal_colour_primary yellow
_exptl_crystal_density_diffrn 1.443
_exptl_crystal_description plate
_exptl_crystal_F_000 1584
_exptl_crystal_recrystallization_method 'Crystallised from toluene at room temperature'
_exptl_crystal_size_max 0.2
_exptl_crystal_size_mid 0.06
_exptl_crystal_size_min 0.03
_refine_diff_density_max 0.683
_refine_diff_density_min -0.718
_refine_diff_density_rms 0.087
_refine_ls_extinction_method none
_refine_ls_goodness_of_fit_ref 1.055
_refine_ls_hydrogen_treatment constr
_refine_ls_matrix_type full
_refine_ls_number_parameters 885
_refine_ls_number_reflns 12480
_refine_ls_number_restraints 21
_refine_ls_restrained_S_all 1.057
_refine_ls_R_factor_all 0.0595
_refine_ls_R_factor_gt 0.0431
_refine_ls_shift/su_max 0.002
_refine_ls_shift/su_mean 0.000
_refine_ls_structure_factor_coef Fsqd
_refine_ls_weighting_details 'w=1/[\s^2^(Fo^2^)+(0.0566P)^2^+6.3387P] where P=(Fo^2^+2Fc^2^)/3'
_refine_ls_weighting_scheme calc
_refine_ls_wR_factor_gt 0.1050
_refine_ls_wR_factor_ref 0.1160
_reflns_Friedel_coverage 0.000
_reflns_number_gt 10036
_reflns_number_total 12480
_reflns_threshold_expression 'I > 2\s(I)'
_cod_data_source_file c9sc03225h2.cif
_cod_data_source_block compound_3a
_cod_database_code 1555289
_shelx_shelxl_version_number 2016/6
_shelx_space_group_comment
;
The symmetry employed for this shelxl refinement is uniquely defined
by the following loop, which should always be used as a source of
symmetry information in preference to the above space-group names.
They are only intended as comments.
;
_olex2_refinement_description
;
1. Fixed Uiso
 At 1.2 times of:
  All C(H) groups, All C(H,H) groups
 At 1.5 times of:
  All C(H,H,H) groups
2. Rigid bond restraints
 C80, C81, C82, C83, C84, C85, C86
 with sigma for 1-2 distances of 0.002 and sigma for 1-3 distances of 0.002
3. Uiso/Uaniso restraints and constraints
Uanis(C80) \\sim Ueq: with sigma of 0.005 and sigma for terminal atoms of 0.01
4.a Secondary CH2 refined with riding coordinates:
 C2(H2A,H2B), C3(H3A,H3B), C4(H4A,H4B), C5(H5A,H5B), C11(H11A,H11B), C24(H24A,
 H24B), C38(H38A,H38B), C39(H39A,H39B), C40(H40A,H40B), C41(H41A,H41B),
 C47(H47A,H47B), C60(H60A,H60B)
4.b Aromatic/amide H refined with riding coordinates:
 C7(H7), C8(H8), C9(H9), C13(H13), C14(H14), C15(H15), C16(H16), C17(H17),
 C19(H19), C20(H20), C21(H21), C22(H22), C23(H23), C26(H26), C27(H27), C28(H28),
  C29(H29), C30(H30), C32(H32), C33(H33), C34(H34), C35(H35), C36(H36),
 C43(H43), C44(H44), C45(H45), C49(H49), C50(H50), C51(H51), C52(H52), C53(H53),
  C55(H55), C56(H56), C57(H57), C58(H58), C59(H59), C62(H62), C63(H63),
 C64(H64), C65(H65), C66(H66), C68(H68), C69(H69), C70(H70), C71(H71), C72(H72),
  C75(H75), C76(H76), C77(H77), C78(H78), C79(H79), C82(H82), C83(H83),
 C84(H84), C85(H85), C86(H86)
4.c Idealised Me refined as rotating group:
 C73(H73A,H73B,H73C), C80(H80A,H80B,H80C)
;
_olex2_diffrn_ambient_temperature_device 'Oxford Cryosystems'
_olex2_exptl_crystal_mounting_method 'The crystal was mounted on a 100 micro/m MITEGEN holder in perfluoroether oil'
_olex2_submission_special_instructions 'No special instructions were received'

loop_
_space_group_symop_operation_xyz
'x, y, z'
'-x, -y, -z'

loop_
_atom_site_label
_atom_site_type_symbol
_atom_site_fract_x
_atom_site_fract_y
_atom_site_fract_z
_atom_site_U_iso_or_equiv
_atom_site_adp_type
_atom_site_occupancy
_atom_site_site_symmetry_order
_atom_site_calc_flag
_atom_site_refinement_flags_posn
_atom_site_refinement_flags_adp
Mo1 Mo 0.56855(3) 0.51398(2) 0.23037(2) 0.02709(9) Uani 1 1 d . .
P1 P 0.65137(8) 0.60330(8) 0.13013(5) 0.0307(2) Uani 1 1 d . .
P2 P 0.41397(8) 0.48773(7) 0.31655(4) 0.0281(2) Uani 1 1 d . .
O1 O 0.3753(2) 0.5919(2) 0.14510(13) 0.0399(6) Uani 1 1 d . .
O2 O 0.5202(2) 0.4371(2) 0.17313(12) 0.0343(6) Uani 1 1 d . .
N1 N 0.4398(2) 0.6830(2) 0.22975(14) 0.0279(6) Uani 1 1 d . .
C1 C 0.4553(3) 0.5323(3) 0.17155(17) 0.0314(8) Uani 1 1 d . .
C2 C 0.7325(3) 0.3787(3) 0.20920(19) 0.0351(8) Uani 1 1 d . .
H2A H 0.743467 0.350281 0.170207 0.042 Uiso 1 1 calc R .
H2B H 0.802070 0.383614 0.215146 0.042 Uiso 1 1 calc R .
C3 C 0.6658(3) 0.3433(3) 0.26567(19) 0.0337(8) Uani 1 1 d . .
H3A H 0.693805 0.326047 0.306792 0.040 Uiso 1 1 calc R .
H3B H 0.635209 0.292718 0.261858 0.040 Uiso 1 1 calc R .
C4 C 0.6716(3) 0.5794(3) 0.26202(18) 0.0350(8) Uani 1 1 d . .
H4A H 0.754093 0.537148 0.258987 0.042 Uiso 1 1 calc R .
H4B H 0.653820 0.655954 0.248161 0.042 Uiso 1 1 calc R .
C5 C 0.5994(3) 0.5477(3) 0.31800(17) 0.0323(8) Uani 1 1 d . .
H5A H 0.536843 0.604743 0.338633 0.039 Uiso 1 1 calc R .
H5B H 0.637155 0.485889 0.349464 0.039 Uiso 1 1 calc R .
C6 C 0.4513(3) 0.7612(3) 0.17946(17) 0.0309(8) Uani 1 1 d . .
C7 C 0.3630(3) 0.8581(3) 0.16935(18) 0.0326(8) Uani 1 1 d . .
H7 H 0.373302 0.911170 0.133823 0.039 Uiso 1 1 calc R .
C8 C 0.2605(3) 0.8768(3) 0.21103(18) 0.0342(8) Uani 1 1 d . .
H8 H 0.198993 0.942226 0.204273 0.041 Uiso 1 1 calc R .
C9 C 0.2487(3) 0.7988(3) 0.26277(18) 0.0310(8) Uani 1 1 d . .
H9 H 0.178932 0.810341 0.292389 0.037 Uiso 1 1 calc R .
C10 C 0.3386(3) 0.7040(3) 0.27132(17) 0.0288(8) Uani 1 1 d . .
C11 C 0.3271(3) 0.6220(3) 0.33076(17) 0.0300(8) Uani 1 1 d . .
H11A H 0.246383 0.629727 0.344143 0.036 Uiso 1 1 calc R .
H11B H 0.350309 0.634262 0.366634 0.036 Uiso 1 1 calc R .
C12 C 0.3159(3) 0.4399(3) 0.29964(16) 0.0281(7) Uani 1 1 d . .
C13 C 0.1986(3) 0.4915(3) 0.30966(17) 0.0308(8) Uani 1 1 d . .
H13 H 0.164983 0.552580 0.328750 0.037 Uiso 1 1 calc R .
C14 C 0.1296(3) 0.4547(3) 0.29206(19) 0.0349(8) Uani 1 1 d . .
H14 H 0.049442 0.490811 0.299115 0.042 Uiso 1 1 calc R .
C15 C 0.1773(3) 0.3656(3) 0.26435(18) 0.0341(8) Uani 1 1 d . .
H15 H 0.130188 0.341529 0.251504 0.041 Uiso 1 1 calc R .
C16 C 0.2936(3) 0.3120(3) 0.25543(18) 0.0338(8) Uani 1 1 d . .
H16 H 0.326362 0.249565 0.237683 0.041 Uiso 1 1 calc R .
C17 C 0.3624(3) 0.3489(3) 0.27229(18) 0.0334(8) Uani 1 1 d . .
H17 H 0.442446 0.312119 0.265255 0.040 Uiso 1 1 calc R .
C18 C 0.4393(3) 0.4102(3) 0.39709(18) 0.0325(8) Uani 1 1 d . .
C19 C 0.4193(3) 0.4540(3) 0.45113(19) 0.0382(9) Uani 1 1 d . .
H19 H 0.387521 0.528308 0.447684 0.046 Uiso 1 1 calc R .
C20 C 0.4455(3) 0.3900(4) 0.51015(19) 0.0405(9) Uani 1 1 d . .
H20 H 0.431247 0.421253 0.546502 0.049 Uiso 1 1 calc R .
C21 C 0.4919(3) 0.2820(3) 0.5165(2) 0.0419(10) Uani 1 1 d . .
H21 H 0.509650 0.238713 0.556846 0.050 Uiso 1 1 calc R .
C22 C 0.5121(3) 0.2377(3) 0.4629(2) 0.0393(9) Uani 1 1 d . .
H22 H 0.543862 0.163422 0.466631 0.047 Uiso 1 1 calc R .
C23 C 0.4866(3) 0.3007(3) 0.40424(19) 0.0358(9) Uani 1 1 d . .
H23 H 0.501494 0.268942 0.368051 0.043 Uiso 1 1 calc R .
C24 C 0.5641(3) 0.7428(3) 0.1350(2) 0.0373(9) Uani 1 1 d . .
H24A H 0.607790 0.772011 0.149885 0.045 Uiso 1 1 calc R .
H24B H 0.550662 0.782102 0.091060 0.045 Uiso 1 1 calc R .
C25 C 0.6498(3) 0.5946(3) 0.04761(19) 0.0371(9) Uani 1 1 d . .
C26 C 0.6289(4) 0.5140(4) 0.0350(2) 0.0445(10) Uani 1 1 d . .
H26 H 0.613041 0.462122 0.069719 0.053 Uiso 1 1 calc R .
C27 C 0.6313(4) 0.5093(4) -0.0287(2) 0.0507(11) Uani 1 1 d . .
H27 H 0.615275 0.455237 -0.037025 0.061 Uiso 1 1 calc R .
C28 C 0.6563(4) 0.5818(4) -0.0786(2) 0.0476(11) Uani 1 1 d . .
H28 H 0.656329 0.578677 -0.121626 0.057 Uiso 1 1 calc R .
C29 C 0.6815(4) 0.6593(4) -0.0678(2) 0.0502(11) Uani 1 1 d . .
H29 H 0.701165 0.708347 -0.103121 0.060 Uiso 1 1 calc R .
C30 C 0.6783(4) 0.6658(4) -0.0047(2) 0.0476(10) Uani 1 1 d . .
H30 H 0.695863 0.719620 0.002719 0.057 Uiso 1 1 calc R .
C31 C 0.7983(3) 0.5950(3) 0.11682(18) 0.0371(9) Uani 1 1 d . .
C32 C 0.8837(4) 0.5064(4) 0.0952(2) 0.0497(11) Uani 1 1 d . .
H32 H 0.863782 0.454915 0.086650 0.060 Uiso 1 1 calc R .
C33 C 0.9968(4) 0.4918(5) 0.0859(3) 0.0641(14) Uani 1 1 d . .
H33 H 1.053814 0.430429 0.071273 0.077 Uiso 1 1 calc R .
C34 C 1.0272(4) 0.5652(5) 0.0976(3) 0.0685(16) Uani 1 1 d . .
H34 H 1.105088 0.555442 0.090502 0.082 Uiso 1 1 calc R .
C35 C 0.9458(5) 0.6520(5) 0.1193(3) 0.0684(15) Uani 1 1 d . .
H35 H 0.966868 0.702906 0.127671 0.082 Uiso 1 1 calc R .
C36 C 0.8311(4) 0.6667(4) 0.1295(2) 0.0553(12) Uani 1 1 d . .
H36 H 0.774939 0.727289 0.145415 0.066 Uiso 1 1 calc R .
Mo2 Mo -0.17955(2) 0.88700(2) 0.40753(2) 0.02493(9) Uani 1 1 d . .
P3 P -0.19483(8) 0.86842(7) 0.30222(4) 0.0270(2) Uani 1 1 d . .
P4 P -0.13643(8) 0.82804(7) 0.51721(4) 0.02604(19) Uani 1 1 d . .
O3 O 0.0496(2) 0.6866(2) 0.38828(12) 0.0328(6) Uani 1 1 d . .
O4 O 0.0007(2) 0.86528(19) 0.36306(11) 0.0294(5) Uani 1 1 d . .
N2 N -0.1924(2) 0.7238(2) 0.43421(14) 0.0269(6) Uani 1 1 d . .
C37 C -0.0140(3) 0.7784(3) 0.38444(16) 0.0261(7) Uani 1 1 d . .
C38 C -0.1982(3) 1.0540(3) 0.36147(18) 0.0320(8) Uani 1 1 d . .
H38A H -0.139991 1.063376 0.323397 0.038 Uiso 1 1 calc R .
H38B H -0.276142 1.104514 0.356621 0.038 Uiso 1 1 calc R .
C39 C -0.1683(3) 1.0327(3) 0.42252(17) 0.0304(8) Uani 1 1 d . .
H39A H -0.227603 1.069911 0.455919 0.037 Uiso 1 1 calc R .
H39B H -0.091420 1.028763 0.422687 0.037 Uiso 1 1 calc R .
C40 C -0.3680(3) 0.9383(3) 0.40993(17) 0.0309(8) Uani 1 1 d . .
H40A H -0.406881 1.010872 0.387791 0.037 Uiso 1 1 calc R .
H40B H -0.393285 0.886213 0.402854 0.037 Uiso 1 1 calc R .
C41 C -0.3504(3) 0.9271(3) 0.47339(17) 0.0294(8) Uani 1 1 d . .
H41A H -0.364809 0.868113 0.505743 0.035 Uiso 1 1 calc R .
H41B H -0.378400 0.992724 0.490686 0.035 Uiso 1 1 calc R .
C42 C -0.1959(3) 0.6791(3) 0.38701(17) 0.0281(8) Uani 1 1 d . .
C43 C -0.1739(3) 0.5730(3) 0.39649(18) 0.0310(8) Uani 1 1 d . .
H43 H -0.177244 0.544106 0.362912 0.037 Uiso 1 1 calc R .
C44 C -0.1469(3) 0.5086(3) 0.45461(18) 0.0327(8) Uani 1 1 d . .
H44 H -0.130067 0.435242 0.461380 0.039 Uiso 1 1 calc R .
C45 C -0.1451(3) 0.5540(3) 0.50257(18) 0.0302(8) Uani 1 1 d . .
H45 H -0.127458 0.511930 0.543210 0.036 Uiso 1 1 calc R .
C46 C -0.1690(3) 0.6612(3) 0.49139(16) 0.0259(7) Uani 1 1 d . .
C47 C -0.1705(3) 0.7087(3) 0.54583(17) 0.0291(8) Uani 1 1 d . .
H47A H -0.114835 0.655772 0.572970 0.035 Uiso 1 1 calc R .
H47B H -0.246753 0.726274 0.573334 0.035 Uiso 1 1 calc R .
C48 C 0.0058(3) 0.7816(3) 0.53811(17) 0.0272(7) Uani 1 1 d . .
C49 C 0.0216(3) 0.7363(3) 0.60233(17) 0.0299(8) Uani 1 1 d . .
H49 H -0.041527 0.731897 0.634866 0.036 Uiso 1 1 calc R .
C50 C 0.1288(3) 0.6978(3) 0.61862(19) 0.0326(8) Uani 1 1 d . .
H50 H 0.138987 0.667015 0.662130 0.039 Uiso 1 1 calc R .
C51 C 0.2208(3) 0.7045(3) 0.57134(18) 0.0323(8) Uani 1 1 d . .
H51 H 0.294277 0.677669 0.582329 0.039 Uiso 1 1 calc R .
C52 C 0.2059(3) 0.7499(3) 0.50844(18) 0.0307(8) Uani 1 1 d . .
H52 H 0.269327 0.754309 0.476177 0.037 Uiso 1 1 calc R .
C53 C 0.0996(3) 0.7892(3) 0.49179(17) 0.0284(8) Uani 1 1 d . .
H53 H 0.090266 0.821725 0.448346 0.034 Uiso 1 1 calc R .
C54 C -0.2189(3) 0.9102(3) 0.57911(16) 0.0279(7) Uani 1 1 d . .
C55 C -0.3214(3) 0.9075(3) 0.61745(17) 0.0307(8) Uani 1 1 d . .
H55 H -0.348927 0.857099 0.614657 0.037 Uiso 1 1 calc R .
C56 C -0.3839(3) 0.9778(3) 0.65971(18) 0.0347(9) Uani 1 1 d . .
H56 H -0.453395 0.974922 0.685709 0.042 Uiso 1 1 calc R .
C57 C -0.3448(3) 1.0519(3) 0.66397(19) 0.0383(9) Uani 1 1 d . .
H57 H -0.388211 1.100933 0.692158 0.046 Uiso 1 1 calc R .
C58 C -0.2427(3) 1.0542(3) 0.62709(19) 0.0385(9) Uani 1 1 d . .
H58 H -0.214932 1.103920 0.630676 0.046 Uiso 1 1 calc R .
C59 C -0.1805(3) 0.9845(3) 0.58483(17) 0.0318(8) Uani 1 1 d . .
H59 H -0.110569 0.987426 0.559393 0.038 Uiso 1 1 calc R .
C60 C -0.2302(3) 0.7495(3) 0.32471(17) 0.0292(8) Uani 1 1 d . .
H60A H -0.313332 0.771598 0.328319 0.035 Uiso 1 1 calc R .
H60B H -0.192692 0.708445 0.289364 0.035 Uiso 1 1 calc R .
C61 C -0.0690(3) 0.8374(3) 0.23838(17) 0.0290(8) Uani 1 1 d . .
C62 C 0.0123(3) 0.7359(3) 0.24083(18) 0.0333(8) Uani 1 1 d . .
H62 H 0.001407 0.681574 0.275252 0.040 Uiso 1 1 calc R .
C63 C 0.1096(3) 0.7126(3) 0.19354(18) 0.0341(8) Uani 1 1 d . .
H63 H 0.164478 0.642810 0.195858 0.041 Uiso 1 1 calc R .
C64 C 0.1264(3) 0.7906(3) 0.14348(19) 0.0386(9) Uani 1 1 d . .
H64 H 0.192324 0.774505 0.110947 0.046 Uiso 1 1 calc R .
C65 C 0.0475(3) 0.8919(3) 0.1406(2) 0.0432(10) Uani 1 1 d . .
H65 H 0.059397 0.945742 0.106090 0.052 Uiso 1 1 calc R .
C66 C -0.0495(3) 0.9159(3) 0.18771(19) 0.0384(9) Uani 1 1 d . .
H66 H -0.103016 0.986219 0.185518 0.046 Uiso 1 1 calc R .
C67 C -0.3023(3) 0.9601(3) 0.25233(17) 0.0297(8) Uani 1 1 d . .
C68 C -0.3230(3) 1.0675(3) 0.23890(17) 0.0326(8) Uani 1 1 d . .
H68 H -0.284869 1.093076 0.258002 0.039 Uiso 1 1 calc R .
C69 C -0.3981(3) 1.1375(3) 0.19823(18) 0.0349(9) Uani 1 1 d . .
H69 H -0.411154 1.210294 0.189567 0.042 Uiso 1 1 calc R .
C70 C -0.4542(3) 1.1011(3) 0.17018(18) 0.0376(9) Uani 1 1 d . .
H70 H -0.505523 1.148767 0.142085 0.045 Uiso 1 1 calc R .
C71 C -0.4352(3) 0.9953(3) 0.18324(18) 0.0369(9) Uani 1 1 d . .
H71 H -0.474618 0.970418 0.164613 0.044 Uiso 1 1 calc R .
C72 C -0.3592(3) 0.9251(3) 0.22329(17) 0.0328(8) Uani 1 1 d . .
H72 H -0.345589 0.852221 0.231097 0.039 Uiso 1 1 calc R .
C73 C 0.9731(6) 0.2020(5) 0.0854(3) 0.0858(19) Uani 1 1 d . .
H73A H 0.895045 0.205936 0.103334 0.129 Uiso 1 1 calc GR .
H73B H 1.011956 0.145980 0.059742 0.129 Uiso 1 1 calc GR .
H73C H 0.971694 0.269345 0.057804 0.129 Uiso 1 1 calc GR .
C74 C 1.0351(5) 0.1787(4) 0.1396(3) 0.0606(13) Uani 1 1 d . .
C75 C 0.9831(4) 0.1648(4) 0.2026(3) 0.0558(12) Uani 1 1 d . .
H75 H 0.906750 0.168795 0.212001 0.067 Uiso 1 1 calc R .
C76 C 1.0380(4) 0.1453(4) 0.2525(3) 0.0598(13) Uani 1 1 d . .
H76 H 0.998277 0.136872 0.295702 0.072 Uiso 1 1 calc R .
C77 C 1.1470(4) 0.1377(4) 0.2426(3) 0.0584(13) Uani 1 1 d . .
H77 H 1.182725 0.126526 0.277911 0.070 Uiso 1 1 calc R .
C78 C 1.2029(4) 0.1464(4) 0.1817(3) 0.0576(12) Uani 1 1 d . .
H78 H 1.280146 0.138917 0.174420 0.069 Uiso 1 1 calc R .
C79 C 1.1523(5) 0.1660(4) 0.1286(3) 0.0682(15) Uani 1 1 d . .
H79 H 1.194609 0.170894 0.085901 0.082 Uiso 1 1 calc R .
C80 C -0.3350(8) 1.2413(6) 0.0169(4) 0.119(2) Uani 1 1 d . U
H80A H -0.403390 1.267819 0.048743 0.179 Uiso 1 1 calc GR .
H80B H -0.349928 1.278607 -0.026704 0.179 Uiso 1 1 calc GR .
H80C H -0.272342 1.252941 0.025694 0.179 Uiso 1 1 calc GR .
C81 C -0.3041(6) 1.1283(6) 0.0211(3) 0.0861(14) Uani 1 1 d . U
C82 C -0.3798(6) 1.0921(6) 0.0058(3) 0.0936(17) Uani 1 1 d . U
H82 H -0.450094 1.139949 -0.006900 0.112 Uiso 1 1 calc R .
C83 C -0.3461(6) 0.9839(6) 0.0105(3) 0.0959(17) Uani 1 1 d . U
H83 H -0.393245 0.959218 -0.001880 0.115 Uiso 1 1 calc R .
C84 C -0.2510(6) 0.9131(6) 0.0313(3) 0.0899(17) Uani 1 1 d . U
H84 H -0.231672 0.840070 0.034183 0.108 Uiso 1 1 calc R .
C85 C -0.1824(6) 0.9481(6) 0.0484(3) 0.0872(16) Uani 1 1 d . U
H85 H -0.116105 0.898503 0.064828 0.105 Uiso 1 1 calc R .
C86 C -0.2071(6) 1.0536(5) 0.0423(3) 0.0832(15) Uani 1 1 d . U
H86 H -0.155792 1.075321 0.052930 0.100 Uiso 1 1 calc R .

loop_
_atom_site_aniso_label
_atom_site_aniso_U_11
_atom_site_aniso_U_22
_atom_site_aniso_U_33
_atom_site_aniso_U_23
_atom_site_aniso_U_13
_atom_site_aniso_U_12
Mo1 0.02588(16) 0.02464(17) 0.02891(17) -0.00761(12) -0.00468(12) -0.00607(13)
P1 0.0285(5) 0.0318(5) 0.0309(5) -0.0079(4) -0.0046(4) -0.0095(4)
P2 0.0285(5) 0.0240(5) 0.0299(5) -0.0073(4) -0.0038(4) -0.0071(4)
O1 0.0370(15) 0.0406(16) 0.0412(15) -0.0102(13) -0.0112(12) -0.0094(13)
O2 0.0342(14) 0.0311(14) 0.0373(14) -0.0127(11) -0.0062(11) -0.0079(12)
N1 0.0285(15) 0.0265(16) 0.0290(15) -0.0074(12) -0.0029(12) -0.0104(13)
C1 0.032(2) 0.032(2) 0.0307(19) -0.0083(16) -0.0033(16) -0.0122(17)
C2 0.0303(19) 0.029(2) 0.040(2) -0.0097(16) -0.0062(16) -0.0032(16)
C3 0.0319(19) 0.0249(19) 0.040(2) -0.0061(16) -0.0076(16) -0.0051(16)
C4 0.033(2) 0.035(2) 0.038(2) -0.0089(17) -0.0085(16) -0.0110(17)
C5 0.0324(19) 0.036(2) 0.0320(19) -0.0103(16) -0.0115(15) -0.0107(16)
C6 0.0324(19) 0.0287(19) 0.0321(19) -0.0077(15) -0.0045(15) -0.0112(16)
C7 0.037(2) 0.0268(19) 0.035(2) -0.0061(15) -0.0087(16) -0.0113(16)
C8 0.033(2) 0.028(2) 0.041(2) -0.0102(16) -0.0091(16) -0.0069(16)
C9 0.0299(19) 0.0286(19) 0.036(2) -0.0131(16) -0.0041(15) -0.0091(15)
C10 0.0310(19) 0.0266(19) 0.0324(19) -0.0114(15) -0.0055(15) -0.0105(15)
C11 0.0307(19) 0.0270(19) 0.0310(19) -0.0083(15) -0.0031(15) -0.0090(15)
C12 0.0305(19) 0.0239(18) 0.0273(18) -0.0029(14) -0.0052(14) -0.0085(15)
C13 0.035(2) 0.0236(18) 0.0316(19) -0.0052(15) -0.0073(15) -0.0084(15)
C14 0.0302(19) 0.032(2) 0.042(2) -0.0054(17) -0.0100(16) -0.0093(16)
C15 0.038(2) 0.031(2) 0.036(2) -0.0038(16) -0.0076(16) -0.0166(17)
C16 0.039(2) 0.0267(19) 0.035(2) -0.0092(16) -0.0009(16) -0.0117(16)
C17 0.0314(19) 0.0277(19) 0.038(2) -0.0094(16) -0.0035(16) -0.0073(16)
C18 0.0280(19) 0.033(2) 0.036(2) -0.0052(16) -0.0047(15) -0.0118(16)
C19 0.039(2) 0.037(2) 0.037(2) -0.0067(17) -0.0073(17) -0.0124(18)
C20 0.039(2) 0.055(3) 0.030(2) -0.0033(18) -0.0080(17) -0.021(2)
C21 0.037(2) 0.049(3) 0.039(2) 0.0063(19) -0.0133(18) -0.0200(19)
C22 0.033(2) 0.033(2) 0.047(2) 0.0030(18) -0.0108(17) -0.0114(17)
C23 0.032(2) 0.037(2) 0.036(2) -0.0053(17) -0.0032(16) -0.0129(17)
C24 0.032(2) 0.029(2) 0.042(2) -0.0031(17) -0.0035(17) -0.0073(16)
C25 0.033(2) 0.043(2) 0.037(2) -0.0050(17) -0.0073(16) -0.0169(18)
C26 0.046(2) 0.047(3) 0.042(2) -0.0132(19) -0.0034(19) -0.018(2)
C27 0.054(3) 0.061(3) 0.045(3) -0.018(2) -0.007(2) -0.025(2)
C28 0.049(3) 0.055(3) 0.041(2) -0.010(2) -0.0047(19) -0.023(2)
C29 0.057(3) 0.053(3) 0.041(2) -0.001(2) -0.010(2) -0.025(2)
C30 0.055(3) 0.053(3) 0.040(2) -0.008(2) -0.009(2) -0.025(2)
C31 0.033(2) 0.047(2) 0.033(2) -0.0085(17) -0.0056(16) -0.0160(18)
C32 0.035(2) 0.049(3) 0.059(3) -0.009(2) -0.004(2) -0.013(2)
C33 0.031(2) 0.072(4) 0.075(4) -0.014(3) -0.002(2) -0.010(2)
C34 0.036(3) 0.107(5) 0.063(3) -0.019(3) -0.006(2) -0.028(3)
C35 0.056(3) 0.104(5) 0.070(3) -0.028(3) -0.007(3) -0.048(3)
C36 0.046(3) 0.074(3) 0.060(3) -0.031(3) 0.001(2) -0.031(2)
Mo2 0.02401(16) 0.02118(16) 0.02815(16) -0.00662(12) -0.00445(12) -0.00582(12)
P3 0.0262(5) 0.0242(5) 0.0295(5) -0.0076(4) -0.0056(4) -0.0060(4)
P4 0.0252(4) 0.0232(5) 0.0288(5) -0.0067(4) -0.0047(4) -0.0070(4)
O3 0.0273(13) 0.0301(14) 0.0380(14) -0.0119(11) -0.0051(11) -0.0049(11)
O4 0.0246(12) 0.0307(14) 0.0315(13) -0.0068(11) -0.0042(10) -0.0087(11)
N2 0.0261(15) 0.0223(15) 0.0304(16) -0.0075(12) -0.0062(12) -0.0049(12)
C37 0.0268(18) 0.0269(19) 0.0250(17) -0.0080(14) -0.0032(14) -0.0093(15)
C38 0.036(2) 0.0222(18) 0.038(2) -0.0032(15) -0.0088(16) -0.0107(15)
C39 0.0340(19) 0.0215(18) 0.036(2) -0.0090(15) -0.0068(16) -0.0082(15)
C40 0.0225(17) 0.0287(19) 0.037(2) -0.0094(16) -0.0059(15) -0.0027(15)
C41 0.0231(17) 0.0272(19) 0.0316(19) -0.0096(15) -0.0009(14) -0.0032(14)
C42 0.0221(17) 0.0294(19) 0.0322(19) -0.0097(15) -0.0054(14) -0.0060(14)
C43 0.0299(19) 0.0286(19) 0.036(2) -0.0124(16) -0.0034(15) -0.0095(15)
C44 0.0313(19) 0.0242(19) 0.041(2) -0.0073(16) -0.0054(16) -0.0082(15)
C45 0.0268(18) 0.0274(19) 0.0334(19) -0.0053(15) -0.0030(15) -0.0090(15)
C46 0.0243(17) 0.0259(18) 0.0301(18) -0.0060(14) -0.0052(14) -0.0108(14)
C47 0.0292(18) 0.0264(19) 0.0308(18) -0.0044(15) -0.0046(15) -0.0105(15)
C48 0.0291(18) 0.0215(17) 0.0325(18) -0.0066(14) -0.0082(15) -0.0082(14)
C49 0.0304(19) 0.0288(19) 0.0307(19) -0.0089(15) -0.0028(15) -0.0107(15)
C50 0.033(2) 0.0264(19) 0.037(2) -0.0073(16) -0.0087(16) -0.0083(16)
C51 0.0281(19) 0.0264(19) 0.043(2) -0.0090(16) -0.0127(16) -0.0056(15)
C52 0.0283(18) 0.0295(19) 0.035(2) -0.0099(16) -0.0041(15) -0.0102(15)
C53 0.0292(18) 0.0262(18) 0.0313(18) -0.0054(15) -0.0065(15) -0.0109(15)
C54 0.0292(18) 0.0257(18) 0.0278(18) -0.0058(14) -0.0083(14) -0.0068(15)
C55 0.0305(19) 0.033(2) 0.0315(19) -0.0091(15) -0.0068(15) -0.0119(16)
C56 0.0273(19) 0.041(2) 0.033(2) -0.0102(17) -0.0031(15) -0.0086(17)
C57 0.042(2) 0.034(2) 0.036(2) -0.0151(17) -0.0016(17) -0.0083(18)
C58 0.044(2) 0.038(2) 0.037(2) -0.0132(17) -0.0012(18) -0.0188(19)
C59 0.0321(19) 0.031(2) 0.0314(19) -0.0087(15) -0.0011(15) -0.0121(16)
C60 0.0299(18) 0.0285(19) 0.0307(18) -0.0089(15) -0.0056(15) -0.0100(15)
C61 0.0252(18) 0.0312(19) 0.0321(19) -0.0102(15) -0.0055(14) -0.0089(15)
C62 0.033(2) 0.033(2) 0.0320(19) -0.0087(16) -0.0039(16) -0.0100(16)
C63 0.032(2) 0.033(2) 0.037(2) -0.0123(17) -0.0062(16) -0.0083(16)
C64 0.033(2) 0.047(2) 0.036(2) -0.0140(18) -0.0013(16) -0.0136(18)
C65 0.038(2) 0.043(2) 0.042(2) -0.0025(19) -0.0019(18) -0.0147(19)
C66 0.033(2) 0.030(2) 0.043(2) -0.0062(17) -0.0026(17) -0.0057(17)
C67 0.0256(18) 0.0282(19) 0.0284(18) -0.0089(15) -0.0017(14) -0.0029(15)
C68 0.0317(19) 0.034(2) 0.0288(18) -0.0092(16) -0.0033(15) -0.0080(16)
C69 0.034(2) 0.030(2) 0.033(2) -0.0093(16) -0.0027(16) -0.0046(16)
C70 0.030(2) 0.041(2) 0.033(2) -0.0080(17) -0.0066(16) -0.0036(17)
C71 0.033(2) 0.042(2) 0.035(2) -0.0125(17) -0.0082(16) -0.0083(17)
C72 0.0316(19) 0.033(2) 0.0328(19) -0.0089(16) -0.0056(15) -0.0089(16)
C73 0.111(5) 0.064(4) 0.080(4) -0.021(3) -0.019(4) -0.025(4)
C74 0.069(3) 0.046(3) 0.075(4) -0.014(3) -0.019(3) -0.023(3)
C75 0.045(3) 0.046(3) 0.072(3) -0.023(2) -0.003(2) -0.010(2)
C76 0.056(3) 0.044(3) 0.080(4) -0.020(3) -0.016(3) -0.012(2)
C77 0.063(3) 0.044(3) 0.070(3) -0.015(2) -0.010(3) -0.019(2)
C78 0.056(3) 0.051(3) 0.073(3) -0.010(2) -0.016(3) -0.024(2)
C79 0.081(4) 0.056(3) 0.066(3) -0.019(3) 0.009(3) -0.032(3)
C80 0.143(6) 0.085(3) 0.084(4) -0.015(4) 0.009(4) -0.018(3)
C81 0.092(4) 0.089(3) 0.049(3) -0.011(3) 0.005(3) -0.018(2)
C82 0.099(4) 0.110(3) 0.048(3) -0.012(3) -0.028(3) -0.008(3)
C83 0.091(4) 0.113(3) 0.074(4) -0.017(4) -0.018(3) -0.026(3)
C84 0.088(4) 0.091(3) 0.091(5) -0.026(4) -0.020(3) -0.027(3)
C85 0.085(4) 0.085(2) 0.092(5) -0.026(4) -0.013(3) -0.028(3)
C86 0.074(3) 0.085(3) 0.083(4) -0.024(3) -0.001(3) -0.025(2)

loop_
_atom_type_symbol
_atom_type_description
_atom_type_scat_dispersion_real
_atom_type_scat_dispersion_imag
_atom_type_scat_source
C C 0.0033 0.0016 'International Tables Vol C Tables 4.2.6.8 and 6.1.1.4'
H H 0.0000 0.0000 'International Tables Vol C Tables 4.2.6.8 and 6.1.1.4'
Mo Mo -1.6832 0.6857 'International Tables Vol C Tables 4.2.6.8 and 6.1.1.4'
N N 0.0061 0.0033 'International Tables Vol C Tables 4.2.6.8 and 6.1.1.4'
O O 0.0106 0.0060 'International Tables Vol C Tables 4.2.6.8 and 6.1.1.4'
P P 0.1023 0.0942 'International Tables Vol C Tables 4.2.6.8 and 6.1.1.4'

loop_
_geom_angle_atom_site_label_1
_geom_angle_atom_site_label_2
_geom_angle_atom_site_label_3
_geom_angle
P1 Mo1 P2 155.42(3)
O2 Mo1 P1 89.70(7)
O2 Mo1 P2 86.66(7)
O2 Mo1 N1 109.01(10)
O2 Mo1 C2 78.56(12)
O2 Mo1 C3 78.55(12)
O2 Mo1 C4 160.18(12)
O2 Mo1 C5 158.71(12)
N1 Mo1 P1 79.80(8)
N1 Mo1 P2 78.46(8)
C1 Mo1 P1 81.81(10)
C1 Mo1 P2 81.71(10)
C1 Mo1 O2 33.80(12)
C1 Mo1 N1 75.27(12)
C1 Mo1 C2 109.80(14)
C1 Mo1 C3 111.22(14)
C1 Mo1 C4 149.74(14)
C1 Mo1 C5 149.56(14)
C2 Mo1 P1 81.89(10)
C2 Mo1 P2 120.97(10)
C2 Mo1 N1 160.08(13)
C2 Mo1 C4 86.46(14)
C2 Mo1 C5 99.49(14)
C3 Mo1 P1 118.54(10)
C3 Mo1 P2 84.51(10)
C3 Mo1 N1 160.78(12)
C3 Mo1 C2 36.69(14)
C3 Mo1 C4 97.12(14)
C3 Mo1 C5 87.31(14)
C4 Mo1 P1 75.28(10)
C4 Mo1 P2 112.36(10)
C4 Mo1 N1 81.38(12)
C4 Mo1 C5 36.86(14)
C5 Mo1 P1 111.15(10)
C5 Mo1 P2 76.12(10)
C5 Mo1 N1 80.03(12)
C24 P1 Mo1 101.42(13)
C25 P1 Mo1 125.71(13)
C25 P1 C24 103.52(19)
C31 P1 Mo1 121.32(13)
C31 P1 C24 104.28(19)
C31 P1 C25 97.80(17)
C11 P2 Mo1 102.14(12)
C11 P2 C12 105.31(17)
C12 P2 Mo1 119.31(12)
C18 P2 Mo1 122.16(12)
C18 P2 C11 104.48(17)
C18 P2 C12 101.52(16)
C1 O2 Mo1 68.4(2)
C6 N1 Mo1 120.3(2)
C6 N1 C10 117.4(3)
C10 N1 Mo1 120.8(2)
O1 C1 Mo1 146.7(3)
O1 C1 O2 135.4(4)
O2 C1 Mo1 77.8(2)
C3 C2 Mo1 71.6(2)
C2 C3 Mo1 71.7(2)
C5 C4 Mo1 71.8(2)
C4 C5 Mo1 71.3(2)
N1 C6 C7 122.0(3)
N1 C6 C24 118.7(3)
C7 C6 C24 119.3(3)
C8 C7 C6 119.7(4)
C7 C8 C9 118.8(3)
C10 C9 C8 119.7(3)
N1 C10 C9 122.4(3)
N1 C10 C11 118.4(3)
C9 C10 C11 119.1(3)
C10 C11 P2 112.3(2)
C13 C12 P2 123.7(3)
C13 C12 C17 118.0(3)
C17 C12 P2 118.2(3)
C12 C13 C14 120.8(3)
C15 C14 C13 120.2(4)
C16 C15 C14 119.7(4)
C15 C16 C17 120.1(3)
C16 C17 C12 121.1(3)
C19 C18 P2 123.9(3)
C19 C18 C23 117.8(4)
C23 C18 P2 118.2(3)
C20 C19 C18 120.7(4)
C21 C20 C19 120.9(4)
C20 C21 C22 118.8(4)
C23 C22 C21 120.6(4)
C22 C23 C18 121.2(4)
C6 C24 P1 114.7(3)
C26 C25 P1 122.2(3)
C30 C25 P1 119.5(3)
C30 C25 C26 118.2(4)
C25 C26 C27 120.1(4)
C28 C27 C26 120.3(4)
C27 C28 C29 120.8(4)
C28 C29 C30 119.7(4)
C25 C30 C29 120.9(4)
C32 C31 P1 117.2(3)
C36 C31 P1 125.3(3)
C36 C31 C32 117.4(4)
C33 C32 C31 121.3(5)
C34 C33 C32 120.2(5)
C35 C34 C33 119.8(5)
C34 C35 C36 120.2(5)
C31 C36 C35 121.0(5)
P4 Mo2 P3 156.60(3)
O4 Mo2 P3 85.18(6)
O4 Mo2 P4 92.50(7)
O4 Mo2 N2 107.63(10)
O4 Mo2 C38 79.24(12)
O4 Mo2 C39 78.22(11)
O4 Mo2 C40 156.56(11)
O4 Mo2 C41 163.30(11)
N2 Mo2 P3 79.73(7)
N2 Mo2 P4 78.81(7)
C37 Mo2 P3 82.05(9)
C37 Mo2 P4 83.08(9)
C37 Mo2 O4 34.03(11)
C37 Mo2 N2 73.74(12)
C37 Mo2 C38 112.77(14)
C37 Mo2 C39 108.53(13)
C37 Mo2 C40 148.39(13)
C37 Mo2 C41 149.30(13)
C38 Mo2 P3 86.40(10)
C38 Mo2 P4 116.10(10)
C38 Mo2 N2 163.80(12)
C38 Mo2 C39 36.36(13)
C38 Mo2 C40 87.28(14)
C38 Mo2 C41 96.23(14)
C39 Mo2 P3 122.20(10)
C39 Mo2 P4 79.78(9)
C39 Mo2 N2 158.00(12)
C39 Mo2 C40 102.01(13)
C39 Mo2 C41 88.60(13)
C40 Mo2 P3 74.83(9)
C40 Mo2 P4 110.71(9)
C40 Mo2 N2 81.08(12)
C41 Mo2 P3 110.74(9)
C41 Mo2 P4 74.93(9)
C41 Mo2 N2 81.08(12)
C41 Mo2 C40 36.59(13)
C60 P3 Mo2 101.32(11)
C61 P3 Mo2 120.34(12)
C61 P3 C60 104.06(16)
C61 P3 C67 99.47(16)
C67 P3 Mo2 126.28(11)
C67 P3 C60 102.14(17)
C47 P4 Mo2 102.61(12)
C47 P4 C48 101.97(16)
C48 P4 Mo2 125.48(12)
C54 P4 Mo2 120.07(11)
C54 P4 C47 104.97(16)
C54 P4 C48 98.98(16)
C37 O4 Mo2 67.24(18)
C42 N2 Mo2 119.8(2)
C46 N2 Mo2 120.5(2)
C46 N2 C42 117.8(3)
O3 C37 Mo2 147.2(3)
O3 C37 O4 133.9(3)
O4 C37 Mo2 78.73(19)
C39 C38 Mo2 72.0(2)
C38 C39 Mo2 71.7(2)
C41 C40 Mo2 71.45(19)
C40 C41 Mo2 71.95(19)
N2 C42 C43 121.7(3)
N2 C42 C60 118.3(3)
C43 C42 C60 119.9(3)
C42 C43 C44 120.2(3)
C45 C44 C43 118.0(3)
C44 C45 C46 120.0(3)
N2 C46 C45 122.2(3)
N2 C46 C47 119.4(3)
C45 C46 C47 118.4(3)
C46 C47 P4 113.1(2)
C49 C48 P4 119.6(3)
C53 C48 P4 122.0(3)
C53 C48 C49 118.4(3)
C50 C49 C48 120.4(3)
C51 C50 C49 119.9(4)
C52 C51 C50 120.1(3)
C51 C52 C53 120.6(3)
C52 C53 C48 120.6(3)
C55 C54 P4 123.8(3)
C59 C54 P4 117.9(3)
C59 C54 C55 118.2(3)
C56 C55 C54 120.7(3)
C57 C56 C55 120.1(4)
C58 C57 C56 119.6(3)
C57 C58 C59 120.4(4)
C58 C59 C54 120.9(3)
C42 C60 P3 114.7(2)
C62 C61 P3 120.7(3)
C62 C61 C66 118.2(3)
C66 C61 P3 121.0(3)
C61 C62 C63 120.9(4)
C64 C63 C62 120.0(4)
C63 C64 C65 119.9(4)
C64 C65 C66 120.4(4)
C65 C66 C61 120.5(4)
C68 C67 P3 119.9(3)
C72 C67 P3 121.9(3)
C72 C67 C68 118.0(3)
C69 C68 C67 121.1(4)
C68 C69 C70 119.9(4)
C71 C70 C69 119.7(4)
C70 C71 C72 120.5(4)
C71 C72 C67 120.7(4)
C75 C74 C73 121.0(5)
C75 C74 C79 116.4(5)
C79 C74 C73 122.5(5)
C74 C75 C76 121.7(5)
C77 C76 C75 122.3(6)
C78 C77 C76 118.2(5)
C77 C78 C79 122.6(5)
C78 C79 C74 118.8(5)
C82 C81 C80 119.8(7)
C86 C81 C80 122.6(8)
C86 C81 C82 117.5(7)
C83 C82 C81 117.5(7)
C84 C83 C82 123.5(8)
C83 C84 C85 118.5(8)
C84 C85 C86 121.4(7)
C85 C86 C81 121.5(7)

loop_
_geom_bond_atom_site_label_1
_geom_bond_atom_site_label_2
_geom_bond_distance
Mo1 P1 2.4423(10)
Mo1 P2 2.4553(10)
Mo1 O2 2.215(3)
Mo1 N1 2.290(3)
Mo1 C1 2.107(4)
Mo1 C2 2.247(4)
Mo1 C3 2.246(4)
Mo1 C4 2.255(4)
Mo1 C5 2.262(3)
P1 C24 1.848(4)
P1 C25 1.842(4)
P1 C31 1.834(4)
P2 C11 1.834(4)
P2 C12 1.841(4)
P2 C18 1.834(4)
O1 C1 1.213(4)
O2 C1 1.261(4)
N1 C6 1.361(5)
N1 C10 1.363(5)
C2 C3 1.414(5)
C4 C5 1.428(5)
C6 C7 1.390(5)
C6 C24 1.503(5)
C7 C8 1.376(5)
C8 C9 1.379(5)
C9 C10 1.378(5)
C10 C11 1.512(5)
C12 C13 1.389(5)
C12 C17 1.404(5)
C13 C14 1.392(5)
C14 C15 1.383(5)
C15 C16 1.381(5)
C16 C17 1.383(5)
C18 C19 1.394(5)
C18 C23 1.397(5)
C19 C20 1.393(6)
C20 C21 1.379(6)
C21 C22 1.389(6)
C22 C23 1.381(5)
C25 C26 1.395(6)
C25 C30 1.390(6)
C26 C27 1.400(6)
C27 C28 1.357(6)
C28 C29 1.369(6)
C29 C30 1.391(6)
C31 C32 1.390(6)
C31 C36 1.375(6)
C32 C33 1.379(6)
C33 C34 1.366(8)
C34 C35 1.356(8)
C35 C36 1.397(7)
Mo2 P3 2.4493(9)
Mo2 P4 2.4445(9)
Mo2 O4 2.233(2)
Mo2 N2 2.304(3)
Mo2 C37 2.100(3)
Mo2 C38 2.251(4)
Mo2 C39 2.255(3)
Mo2 C40 2.263(3)
Mo2 C41 2.257(3)
P3 C60 1.847(4)
P3 C61 1.836(4)
P3 C67 1.840(4)
P4 C47 1.842(4)
P4 C48 1.844(4)
P4 C54 1.839(3)
O3 C37 1.216(4)
O4 C37 1.274(4)
N2 C42 1.368(4)
N2 C46 1.347(4)
C38 C39 1.406(5)
C40 C41 1.419(5)
C42 C43 1.381(5)
C42 C60 1.504(5)
C43 C44 1.381(5)
C44 C45 1.380(5)
C45 C46 1.387(5)
C46 C47 1.509(5)
C48 C49 1.404(5)
C48 C53 1.394(5)
C49 C50 1.389(5)
C50 C51 1.384(5)
C51 C52 1.375(5)
C52 C53 1.380(5)
C54 C55 1.396(5)
C54 C59 1.394(5)
C55 C56 1.391(5)
C56 C57 1.386(6)
C57 C58 1.378(6)
C58 C59 1.385(5)
C61 C62 1.389(5)
C61 C66 1.398(5)
C62 C63 1.393(5)
C63 C64 1.375(6)
C64 C65 1.377(6)
C65 C66 1.389(6)
C67 C68 1.396(5)
C67 C72 1.395(5)
C68 C69 1.385(5)
C69 C70 1.385(6)
C70 C71 1.380(6)
C71 C72 1.384(5)
C73 C74 1.497(8)
C74 C75 1.364(7)
C74 C79 1.436(8)
C75 C76 1.368(7)
C76 C77 1.353(7)
C77 C78 1.335(7)
C78 C79 1.393(8)
C80 C81 1.467(10)
C81 C82 1.439(10)
C81 C86 1.373(9)
C82 C83 1.396(10)
C83 C84 1.336(9)
C84 C85 1.363(9)
C85 C86 1.373(9)

loop_
_geom_torsion_atom_site_label_1
_geom_torsion_atom_site_label_2
_geom_torsion_atom_site_label_3
_geom_torsion_atom_site_label_4
_geom_torsion
Mo1 P1 C24 C6 -21.0(3)
Mo1 P1 C25 C26 -18.3(4)
Mo1 P1 C25 C30 166.6(3)
Mo1 P1 C31 C32 82.4(3)
Mo1 P1 C31 C36 -94.2(4)
Mo1 P2 C11 C10 27.1(3)
Mo1 P2 C12 C13 -125.3(3)
Mo1 P2 C12 C17 51.7(3)
Mo1 P2 C18 C19 100.5(3)
Mo1 P2 C18 C23 -76.3(3)
Mo1 O2 C1 O1 177.8(5)
Mo1 N1 C6 C7 164.6(3)
Mo1 N1 C6 C24 -17.4(4)
Mo1 N1 C10 C9 -164.1(3)
Mo1 N1 C10 C11 19.1(4)
P1 C25 C26 C27 -178.5(3)
P1 C25 C30 C29 177.9(4)
P1 C31 C32 C33 -177.9(4)
P1 C31 C36 C35 178.2(4)
P2 C12 C13 C14 175.9(3)
P2 C12 C17 C16 -176.7(3)
P2 C18 C19 C20 -177.0(3)
P2 C18 C23 C22 177.4(3)
N1 C6 C7 C8 0.1(6)
N1 C6 C24 P1 26.4(5)
N1 C10 C11 P2 -31.8(4)
C6 N1 C10 C9 2.0(5)
C6 N1 C10 C11 -174.8(3)
C6 C7 C8 C9 1.1(5)
C7 C6 C24 P1 -155.5(3)
C7 C8 C9 C10 -0.7(5)
C8 C9 C10 N1 -0.9(5)
C8 C9 C10 C11 175.8(3)
C9 C10 C11 P2 151.3(3)
C10 N1 C6 C7 -1.6(5)
C10 N1 C6 C24 176.4(3)
C11 P2 C12 C13 -11.5(3)
C11 P2 C12 C17 165.5(3)
C11 P2 C18 C19 -14.3(4)
C11 P2 C18 C23 169.0(3)
C12 P2 C11 C10 -98.2(3)
C12 P2 C18 C19 -123.6(3)
C12 P2 C18 C23 59.6(3)
C12 C13 C14 C15 0.1(6)
C13 C12 C17 C16 0.4(5)
C13 C14 C15 C16 1.4(6)
C14 C15 C16 C17 -2.0(6)
C15 C16 C17 C12 1.1(6)
C17 C12 C13 C14 -1.0(5)
C18 P2 C11 C10 155.3(3)
C18 P2 C12 C13 97.2(3)
C18 P2 C12 C17 -85.8(3)
C18 C19 C20 C21 0.1(6)
C19 C18 C23 C22 0.4(6)
C19 C20 C21 C22 0.0(6)
C20 C21 C22 C23 0.2(6)
C21 C22 C23 C18 -0.4(6)
C23 C18 C19 C20 -0.3(6)
C24 P1 C25 C26 -133.4(4)
C24 P1 C25 C30 51.5(4)
C24 P1 C31 C32 -164.3(3)
C24 P1 C31 C36 19.0(4)
C24 C6 C7 C8 -177.9(3)
C25 P1 C24 C6 110.4(3)
C25 P1 C31 C32 -58.2(4)
C25 P1 C31 C36 125.2(4)
C25 C26 C27 C28 1.5(7)
C26 C25 C30 C29 2.5(7)
C26 C27 C28 C29 1.1(7)
C27 C28 C29 C30 -1.9(7)
C28 C29 C30 C25 0.0(7)
C30 C25 C26 C27 -3.2(6)
C31 P1 C24 C6 -147.7(3)
C31 P1 C25 C26 119.8(4)
C31 P1 C25 C30 -55.3(4)
C31 C32 C33 C34 -0.3(8)
C32 C31 C36 C35 1.6(7)
C32 C33 C34 C35 1.0(9)
C33 C34 C35 C36 -0.3(9)
C34 C35 C36 C31 -1.0(8)
C36 C31 C32 C33 -0.9(7)
Mo2 P3 C60 C42 -22.5(3)
Mo2 P3 C61 C62 76.5(3)
Mo2 P3 C61 C66 -100.4(3)
Mo2 P3 C67 C68 50.0(3)
Mo2 P3 C67 C72 -134.5(3)
Mo2 P4 C47 C46 21.7(3)
Mo2 P4 C48 C49 -171.2(2)
Mo2 P4 C48 C53 8.3(3)
Mo2 P4 C54 C55 86.1(3)
Mo2 P4 C54 C59 -89.3(3)
Mo2 O4 C37 O3 -176.3(5)
Mo2 N2 C42 C43 162.8(3)
Mo2 N2 C42 C60 -20.1(4)
Mo2 N2 C46 C45 -161.9(3)
Mo2 N2 C46 C47 19.1(4)
P3 C61 C62 C63 -178.1(3)
P3 C61 C66 C65 178.4(3)
P3 C67 C68 C69 175.9(3)
P3 C67 C72 C71 -176.6(3)
P4 C48 C49 C50 177.9(3)
P4 C48 C53 C52 -177.4(3)
P4 C54 C55 C56 -174.8(3)
P4 C54 C59 C58 175.3(3)
N2 C42 C43 C44 -0.3(5)
N2 C42 C60 P3 29.3(4)
N2 C46 C47 P4 -27.9(4)
C42 N2 C46 C45 2.2(5)
C42 N2 C46 C47 -176.8(3)
C42 C43 C44 C45 1.3(5)
C43 C42 C60 P3 -153.6(3)
C43 C44 C45 C46 -0.5(5)
C44 C45 C46 N2 -1.2(5)
C44 C45 C46 C47 177.7(3)
C45 C46 C47 P4 153.1(3)
C46 N2 C42 C43 -1.4(5)
C46 N2 C42 C60 175.6(3)
C47 P4 C48 C49 -56.0(3)
C47 P4 C48 C53 123.4(3)
C47 P4 C54 C55 -28.5(3)
C47 P4 C54 C59 156.1(3)
C48 P4 C47 C46 -109.2(3)
C48 P4 C54 C55 -133.5(3)
C48 P4 C54 C59 51.0(3)
C48 C49 C50 C51 0.2(5)
C49 C48 C53 C52 2.1(5)
C49 C50 C51 C52 0.6(5)
C50 C51 C52 C53 0.0(5)
C51 C52 C53 C48 -1.3(5)
C53 C48 C49 C50 -1.5(5)
C54 P4 C47 C46 148.0(2)
C54 P4 C48 C49 51.5(3)
C54 P4 C48 C53 -129.1(3)
C54 C55 C56 C57 0.3(6)
C55 C54 C59 C58 -0.4(5)
C55 C56 C57 C58 -1.3(6)
C56 C57 C58 C59 1.5(6)
C57 C58 C59 C54 -0.6(6)
C59 C54 C55 C56 0.6(5)
C60 P3 C61 C62 -35.9(3)
C60 P3 C61 C66 147.2(3)
C60 P3 C67 C68 164.1(3)
C60 P3 C67 C72 -20.5(3)
C60 C42 C43 C44 -177.3(3)
C61 P3 C60 C42 103.1(3)
C61 P3 C67 C68 -89.2(3)
C61 P3 C67 C72 86.3(3)
C61 C62 C63 C64 0.0(6)
C62 C61 C66 C65 1.4(6)
C62 C63 C64 C65 0.7(6)
C63 C64 C65 C66 -0.4(6)
C64 C65 C66 C61 -0.7(6)
C66 C61 C62 C63 -1.1(5)
C67 P3 C60 C42 -153.8(3)
C67 P3 C61 C62 -141.1(3)
C67 P3 C61 C66 42.0(3)
C67 C68 C69 C70 0.1(5)
C68 C67 C72 C71 -1.0(5)
C68 C69 C70 C71 0.3(6)
C69 C70 C71 C72 -1.1(6)
C70 C71 C72 C67 1.4(6)
C72 C67 C68 C69 0.3(5)
C73 C74 C75 C76 -178.8(5)
C73 C74 C79 C78 178.8(5)
C74 C75 C76 C77 -0.6(8)
C75 C74 C79 C78 -3.4(7)
C75 C76 C77 C78 -2.1(8)
C76 C77 C78 C79 2.0(8)
C77 C78 C79 C74 0.8(8)
C79 C74 C75 C76 3.4(7)
C80 C81 C82 C83 179.8(6)
C80 C81 C86 C85 177.3(6)
C81 C82 C83 C84 3.6(10)
C82 C81 C86 C85 0.4(9)
C82 C83 C84 C85 -0.7(11)
C83 C84 C85 C86 -2.4(11)
C84 C85 C86 C81 2.6(11)
C86 C81 C82 C83 -3.2(9)
